data_1557802
loop_
_publ_author_name
'Xue, Jinghua'
'Li, Hanxiang'
'Wu, Ping'
'Xu, Liangxiong'
'Yuan, Yunfei'
'Wei, Xiaoyi'

_publ_section_title
;
 Bioactive Polyhydroxanthones from Penicillium purpurogenum
;
_journal_name_full 'Journal of Natural Products'
_journal_paper_doi 10.1021/acs.jnatprod.9b01071
_journal_year 2020
_chemical_absolute_configuration ad
_chemical_formula_moiety 'C15 H16 O6'
_chemical_formula_sum 'C15 H16 O6'
_chemical_formula_weight 292.28
_space_group_IT_number 19
_space_group_name_Hall 'P 2ac 2ab'
_space_group_name_H-M_alt 'P 21 21 21'
_symmetry_cell_setting orthorhombic
_symmetry_space_group_name_Hall 'P 2ac 2ab'
_symmetry_space_group_name_H-M 'P 21 21 21'
_atom_sites_solution_hydrogens geom
_atom_sites_solution_primary direct
_atom_sites_solution_secondary difmap
_audit_creation_method SHELXL-97
_cell_angle_alpha 90.00
_cell_angle_beta 90.00
_cell_angle_gamma 90.00
_cell_formula_units_Z 4
_cell_length_a 7.01084(18)
_cell_length_b 10.9717(6)
_cell_length_c 17.1758(6)
_cell_measurement_reflns_used 6712
_cell_measurement_temperature 150(2)
_cell_measurement_theta_max 66.8510
_cell_measurement_theta_min 4.0170
_cell_volume 1321.18(9)
_computing_cell_refinement
; 
CrysAlisPro, Agilent Technologies,
Version 1.171.36.32 (release 02-08-2013 CrysAlis171 .NET)
;
_computing_data_collection
; 
CrysAlisPro, Agilent Technologies,
Version 1.171.36.32 (release 02-08-2013 CrysAlis171 .NET)
;
_computing_data_reduction
; 
CrysAlisPro, Agilent Technologies,
Version 1.171.36.32 (release 02-08-2013 CrysAlis171 .NET)
;
_computing_molecular_graphics SHELXTL
_computing_publication_material SHELXTL
_computing_structure_refinement SHELXTL
_computing_structure_solution 'SHELXTL (Bruker, 2005)'
_diffrn_ambient_temperature 150(2)
_diffrn_detector_area_resol_mean 10.5058
_diffrn_measured_fraction_theta_full 0.992
_diffrn_measured_fraction_theta_max 0.992
_diffrn_measurement_device_type 'Xcalibur, Atlas, Gemini ultra'
_diffrn_measurement_method '\w scans'
_diffrn_radiation_monochromator graphite
_diffrn_radiation_source 'fine-focus sealed tube'
_diffrn_radiation_type CuK\a
_diffrn_radiation_wavelength 1.54184
_diffrn_reflns_av_R_equivalents 0.0230
_diffrn_reflns_av_sigmaI/netI 0.0177
_diffrn_reflns_limit_h_max 8
_diffrn_reflns_limit_h_min -7
_diffrn_reflns_limit_k_max 12
_diffrn_reflns_limit_k_min -12
_diffrn_reflns_limit_l_max 20
_diffrn_reflns_limit_l_min -20
_diffrn_reflns_number 9225
_diffrn_reflns_theta_full 66.99
_diffrn_reflns_theta_max 66.99
_diffrn_reflns_theta_min 4.78
_exptl_absorpt_coefficient_mu 0.964
_exptl_absorpt_correction_T_max 0.8160
_exptl_absorpt_correction_T_min 0.6877
_exptl_absorpt_correction_type multi-scan
_exptl_absorpt_process_details
; 
CrysAlisPro, Agilent Technologies,
Version 1.171.36.32 (release 02-08-2013 CrysAlis171 .NET)
;
_exptl_crystal_colour colorless
_exptl_crystal_density_diffrn 1.469
_exptl_crystal_density_method 'not measured'
_exptl_crystal_description block
_exptl_crystal_F_000 616
_exptl_crystal_size_max 0.42
_exptl_crystal_size_mid 0.35
_exptl_crystal_size_min 0.22
_refine_diff_density_max 0.162
_refine_diff_density_min -0.206
_refine_diff_density_rms 0.060
_refine_ls_abs_structure_details 'Flack H D (1983), Acta Cryst. A39, 876-881'
_refine_ls_abs_structure_Flack -0.04(15)
_refine_ls_extinction_method none
_refine_ls_goodness_of_fit_ref 1.087
_refine_ls_hydrogen_treatment mixed
_refine_ls_matrix_type full
_refine_ls_number_parameters 204
_refine_ls_number_reflns 2323
_refine_ls_number_restraints 0
_refine_ls_restrained_S_all 1.087
_refine_ls_R_factor_all 0.0300
_refine_ls_R_factor_gt 0.0291
_refine_ls_shift/su_max 0.000
_refine_ls_shift/su_mean 0.000
_refine_ls_structure_factor_coef Fsqd
_refine_ls_weighting_details 'calc w=1/[\s^2^(Fo^2^)+(0.0481P)^2^+0.1469P] where P=(Fo^2^+2Fc^2^)/3'
_refine_ls_weighting_scheme calc
_refine_ls_wR_factor_gt 0.0739
_refine_ls_wR_factor_ref 0.0751
_reflns_number_gt 2260
_reflns_number_total 2323
_reflns_threshold_expression >2sigma(I)
_cod_data_source_file np9b01071_si_005.cif
_cod_data_source_block 02204a
_cod_database_code 1557802

loop_
_symmetry_equiv_pos_as_xyz
'x, y, z'
'-x+1/2, -y, z+1/2'
'x+1/2, -y+1/2, -z'
'-x, y+1/2, -z+1/2'

loop_
_atom_site_label
_atom_site_type_symbol
_atom_site_fract_x
_atom_site_fract_y
_atom_site_fract_z
_atom_site_U_iso_or_equiv
_atom_site_adp_type
_atom_site_occupancy
_atom_site_symmetry_multiplicity
_atom_site_calc_flag
_atom_site_refinement_flags
_atom_site_disorder_assembly
_atom_site_disorder_group
C1 C 0.8795(2) 0.82248(13) 0.88382(8) 0.0239(3) Uani 1 1 d . . .
O1 O 1.03712(18) 0.85635(10) 0.92365(6) 0.0314(3) Uani 1 1 d . . .
H1 H 1.118(3) 0.8843(19) 0.8872(12) 0.047 Uiso 1 1 d . . .
C2 C 0.7266(2) 0.77369(13) 0.92383(9) 0.0267(4) Uani 1 1 d . . .
H2 H 0.7309 0.7655 0.9789 0.032 Uiso 1 1 calc R . .
C3 C 0.5673(2) 0.73699(13) 0.88270(9) 0.0271(3) Uani 1 1 d . . .
H3 H 0.4617 0.7045 0.9105 0.032 Uiso 1 1 calc R . .
C4 C 0.5561(2) 0.74592(13) 0.80193(9) 0.0237(3) Uani 1 1 d . . .
H4 H 0.4468 0.7175 0.7748 0.028 Uiso 1 1 calc R . .
C5 C 0.7952(2) 0.86759(13) 0.55740(8) 0.0191(3) Uani 1 1 d . . .
H5 H 0.7437 0.7945 0.5297 0.023 Uiso 1 1 calc R . .
O5 O 0.64940(15) 0.95897(10) 0.56148(6) 0.0252(2) Uani 1 1 d . . .
H5A H 0.545(3) 0.9270(17) 0.5831(11) 0.038 Uiso 1 1 d . . .
C6 C 0.9572(2) 0.92149(12) 0.50985(8) 0.0195(3) Uani 1 1 d . . .
C7 C 1.1101(2) 0.96890(13) 0.54319(8) 0.0211(3) Uani 1 1 d . . .
H7 H 1.2026 1.0048 0.5099 0.025 Uiso 1 1 calc R . .
C8 C 1.1503(2) 0.97099(12) 0.62873(8) 0.0204(3) Uani 1 1 d . . .
H8 H 1.1869 1.0560 0.6436 0.025 Uiso 1 1 calc R . .
O8 O 1.31252(15) 0.89309(10) 0.64108(6) 0.0261(2) Uani 1 1 d . . .
H8A H 1.345(3) 0.9010(18) 0.6867(12) 0.039 Uiso 1 1 d . . .
C9 C 1.0212(2) 0.90068(12) 0.76066(8) 0.0195(3) Uani 1 1 d . . .
O9 O 1.17363(15) 0.93243(9) 0.79093(6) 0.0260(2) Uani 1 1 d . . .
C10 C 0.8710(2) 0.83831(12) 0.80206(8) 0.0193(3) Uani 1 1 d . . .
C11 C 0.7075(2) 0.79699(12) 0.76214(8) 0.0199(3) Uani 1 1 d . . .
O11 O 0.69103(14) 0.80682(9) 0.68320(5) 0.0208(2) Uani 1 1 d . . .
C12 C 0.86387(19) 0.82935(12) 0.63896(8) 0.0176(3) Uani 1 1 d . . .
C13 C 0.9740(2) 0.93456(12) 0.67649(8) 0.0177(3) Uani 1 1 d . . .
O13 O 0.85690(16) 1.04082(9) 0.68483(6) 0.0230(2) Uani 1 1 d . . .
H13 H 0.772(3) 1.0373(17) 0.6494(11) 0.035 Uiso 1 1 d . . .
C14 C 0.9289(2) 0.92063(13) 0.42303(8) 0.0239(3) Uani 1 1 d . . .
H14A H 1.0336 0.9649 0.3980 0.036 Uiso 1 1 calc R . .
H14B H 0.8075 0.9602 0.4103 0.036 Uiso 1 1 calc R . .
H14C H 0.9271 0.8363 0.4043 0.036 Uiso 1 1 calc R . .
C15 C 0.9767(2) 0.71134(12) 0.63412(8) 0.0217(3) Uani 1 1 d . . .
H15A H 1.0199 0.6880 0.6863 0.032 Uiso 1 1 calc R . .
H15B H 1.0876 0.7231 0.6002 0.032 Uiso 1 1 calc R . .
H15C H 0.8955 0.6468 0.6127 0.032 Uiso 1 1 calc R . .

loop_
_atom_site_aniso_label
_atom_site_aniso_U_11
_atom_site_aniso_U_22
_atom_site_aniso_U_33
_atom_site_aniso_U_23
_atom_site_aniso_U_13
_atom_site_aniso_U_12
C1 0.0294(8) 0.0192(6) 0.0229(7) -0.0007(5) -0.0019(6) 0.0067(7)
O1 0.0376(7) 0.0360(6) 0.0205(5) -0.0002(4) -0.0058(5) -0.0016(6)
C2 0.0385(9) 0.0220(7) 0.0197(7) 0.0018(6) 0.0057(7) 0.0056(7)
C3 0.0303(8) 0.0222(7) 0.0287(8) 0.0041(6) 0.0120(7) 0.0053(6)
C4 0.0194(8) 0.0235(7) 0.0280(8) 0.0038(6) 0.0030(6) 0.0021(6)
C5 0.0151(7) 0.0224(7) 0.0197(6) 0.0013(5) -0.0013(6) -0.0022(6)
O5 0.0142(5) 0.0347(6) 0.0266(5) 0.0084(4) 0.0014(4) 0.0060(5)
C6 0.0200(7) 0.0168(6) 0.0216(7) 0.0015(5) 0.0029(6) 0.0014(6)
C7 0.0182(7) 0.0203(7) 0.0249(7) 0.0037(5) 0.0050(5) -0.0006(6)
C8 0.0154(7) 0.0198(7) 0.0261(7) 0.0014(6) -0.0001(6) -0.0028(6)
O8 0.0131(5) 0.0365(6) 0.0286(5) 0.0024(5) -0.0006(4) 0.0026(5)
C9 0.0186(7) 0.0173(6) 0.0226(7) -0.0043(5) -0.0008(6) 0.0043(6)
O9 0.0208(5) 0.0309(5) 0.0264(5) -0.0022(4) -0.0051(5) -0.0029(5)
C10 0.0191(7) 0.0174(6) 0.0215(7) 0.0004(5) 0.0009(6) 0.0051(6)
C11 0.0195(7) 0.0187(6) 0.0214(6) 0.0029(5) 0.0018(6) 0.0049(6)
O11 0.0131(5) 0.0290(5) 0.0203(5) 0.0049(4) 0.0013(4) -0.0024(4)
C12 0.0120(7) 0.0195(7) 0.0213(7) 0.0017(5) 0.0024(5) -0.0021(6)
C13 0.0143(7) 0.0162(6) 0.0227(7) 0.0006(5) 0.0004(6) 0.0021(6)
O13 0.0235(6) 0.0190(5) 0.0266(5) -0.0011(4) -0.0011(4) 0.0049(4)
C14 0.0242(8) 0.0249(7) 0.0225(7) 0.0026(6) 0.0021(6) -0.0021(6)
C15 0.0231(8) 0.0174(7) 0.0245(7) 0.0005(5) 0.0001(6) -0.0005(6)

loop_
_atom_type_symbol
_atom_type_description
_atom_type_scat_dispersion_real
_atom_type_scat_dispersion_imag
_atom_type_scat_source
C C 0.0181 0.0091 'International Tables Vol C Tables 4.2.6.8 and 6.1.1.4'
H H 0.0000 0.0000 'International Tables Vol C Tables 4.2.6.8 and 6.1.1.4'
O O 0.0492 0.0322 'International Tables Vol C Tables 4.2.6.8 and 6.1.1.4'

loop_
_geom_angle_atom_site_label_1
_geom_angle_atom_site_label_2
_geom_angle_atom_site_label_3
_geom_angle
_geom_angle_site_symmetry_1
_geom_angle_site_symmetry_3
_geom_angle_publ_flag
O1 C1 C2 119.30(13) . . ?
O1 C1 C10 120.14(14) . . ?
C2 C1 C10 120.55(14) . . ?
C1 O1 H1 105.0(13) . . ?
C3 C2 C1 119.07(13) . . ?
C3 C2 H2 120.5 . . ?
C1 C2 H2 120.5 . . ?
C2 C3 C4 122.30(14) . . ?
C2 C3 H3 118.8 . . ?
C4 C3 H3 118.8 . . ?
C11 C4 C3 118.58(14) . . ?
C11 C4 H4 120.7 . . ?
C3 C4 H4 120.7 . . ?
O5 C5 C6 106.69(11) . . ?
O5 C5 C12 111.65(11) . . ?
C6 C5 C12 111.21(11) . . ?
O5 C5 H5 109.1 . . ?
C6 C5 H5 109.1 . . ?
C12 C5 H5 109.1 . . ?
C5 O5 H5A 109.3(12) . . ?
C7 C6 C14 122.60(13) . . ?
C7 C6 C5 121.78(12) . . ?
C14 C6 C5 115.60(12) . . ?
C6 C7 C8 125.73(13) . . ?
C6 C7 H7 117.1 . . ?
C8 C7 H7 117.1 . . ?
O8 C8 C7 106.53(11) . . ?
O8 C8 C13 113.75(10) . . ?
C7 C8 C13 111.66(12) . . ?
O8 C8 H8 108.2 . . ?
C7 C8 H8 108.2 . . ?
C13 C8 H8 108.2 . . ?
C8 O8 H8A 107.2(14) . . ?
O9 C9 C10 123.78(12) . . ?
O9 C9 C13 121.01(13) . . ?
C10 C9 C13 115.06(12) . . ?
C11 C10 C1 118.46(13) . . ?
C11 C10 C9 120.38(12) . . ?
C1 C10 C9 121.09(13) . . ?
O11 C11 C4 117.31(13) . . ?
O11 C11 C10 121.74(13) . . ?
C4 C11 C10 120.94(12) . . ?
C11 O11 C12 117.58(11) . . ?
O11 C12 C15 108.55(10) . . ?
O11 C12 C13 109.21(10) . . ?
C15 C12 C13 113.75(11) . . ?
O11 C12 C5 105.18(10) . . ?
C15 C12 C5 110.20(11) . . ?
C13 C12 C5 109.59(11) . . ?
O13 C13 C9 103.13(10) . . ?
O13 C13 C12 111.50(11) . . ?
C9 C13 C12 108.90(11) . . ?
O13 C13 C8 107.61(10) . . ?
C9 C13 C8 113.22(11) . . ?
C12 C13 C8 112.16(11) . . ?
C13 O13 H13 106.9(13) . . ?
C6 C14 H14A 109.5 . . ?
C6 C14 H14B 109.5 . . ?
H14A C14 H14B 109.5 . . ?
C6 C14 H14C 109.5 . . ?
H14A C14 H14C 109.5 . . ?
H14B C14 H14C 109.5 . . ?
C12 C15 H15A 109.5 . . ?
C12 C15 H15B 109.5 . . ?
H15A C15 H15B 109.5 . . ?
C12 C15 H15C 109.5 . . ?
H15A C15 H15C 109.5 . . ?
H15B C15 H15C 109.5 . . ?

loop_
_geom_bond_atom_site_label_1
_geom_bond_atom_site_label_2
_geom_bond_distance
_geom_bond_site_symmetry_2
_geom_bond_publ_flag
C1 O1 1.3518(19) . ?
C1 C2 1.381(2) . ?
C1 C10 1.4163(19) . ?
O1 H1 0.90(2) . ?
C2 C3 1.381(2) . ?
C2 H2 0.9500 . ?
C3 C4 1.393(2) . ?
C3 H3 0.9500 . ?
C4 C11 1.381(2) . ?
C4 H4 0.9500 . ?
C5 O5 1.4336(17) . ?
C5 C6 1.5185(19) . ?
C5 C12 1.5395(18) . ?
C5 H5 1.0000 . ?
O5 H5A 0.89(2) . ?
C6 C7 1.322(2) . ?
C6 C14 1.5044(19) . ?
C7 C8 1.4961(19) . ?
C7 H7 0.9500 . ?
C8 O8 1.4385(17) . ?
C8 C13 1.5362(19) . ?
C8 H8 1.0000 . ?
O8 H8A 0.82(2) . ?
C9 O9 1.2386(18) . ?
C9 C10 1.443(2) . ?
C9 C13 1.5288(19) . ?
C10 C11 1.411(2) . ?
C11 O11 1.3649(17) . ?
O11 C12 1.4515(16) . ?
C12 C15 1.5198(18) . ?
C12 C13 1.5310(18) . ?
C13 O13 1.4332(16) . ?
O13 H13 0.85(2) . ?
C14 H14A 0.9800 . ?
C14 H14B 0.9800 . ?
C14 H14C 0.9800 . ?
C15 H15A 0.9800 . ?
C15 H15B 0.9800 . ?
C15 H15C 0.9800 . ?

loop_
_geom_hbond_atom_site_label_D
_geom_hbond_atom_site_label_H
_geom_hbond_atom_site_label_A
_geom_hbond_distance_DH
_geom_hbond_distance_HA
_geom_hbond_distance_DA
_geom_hbond_angle_DHA
_geom_hbond_site_symmetry_A
O13 H13 O5 0.85(2) 1.940(19) 2.7224(14) 152.5(18) .
O8 H8A O9 0.82(2) 2.18(2) 2.7855(14) 130.5(18) .
O5 H5A O8 0.89(2) 1.94(2) 2.8230(15) 167.1(18) 1_455
O1 H1 O9 0.90(2) 1.78(2) 2.6094(15) 152.5(19) .

loop_
_geom_torsion_atom_site_label_1
_geom_torsion_atom_site_label_2
_geom_torsion_atom_site_label_3
_geom_torsion_atom_site_label_4
_geom_torsion
_geom_torsion_site_symmetry_1
_geom_torsion_site_symmetry_2
_geom_torsion_site_symmetry_3
_geom_torsion_site_symmetry_4
_geom_torsion_publ_flag
O1 C1 C2 C3 -178.72(13) . . . . ?
C10 C1 C2 C3 2.0(2) . . . . ?
C1 C2 C3 C4 0.9(2) . . . . ?
C2 C3 C4 C11 -2.2(2) . . . . ?
O5 C5 C6 C7 99.25(15) . . . . ?
C12 C5 C6 C7 -22.73(18) . . . . ?
O5 C5 C6 C14 -78.97(14) . . . . ?
C12 C5 C6 C14 159.06(12) . . . . ?
C14 C6 C7 C8 -178.71(13) . . . . ?
C5 C6 C7 C8 3.2(2) . . . . ?
C6 C7 C8 O8 113.10(16) . . . . ?
C6 C7 C8 C13 -11.6(2) . . . . ?
O1 C1 C10 C11 177.28(12) . . . . ?
C2 C1 C10 C11 -3.4(2) . . . . ?
O1 C1 C10 C9 -5.8(2) . . . . ?
C2 C1 C10 C9 173.45(13) . . . . ?
O9 C9 C10 C11 -175.22(12) . . . . ?
C13 C9 C10 C11 9.19(18) . . . . ?
O9 C9 C10 C1 8.0(2) . . . . ?
C13 C9 C10 C1 -167.63(12) . . . . ?
C3 C4 C11 O11 -178.72(13) . . . . ?
C3 C4 C11 C10 0.6(2) . . . . ?
C1 C10 C11 O11 -178.60(12) . . . . ?
C9 C10 C11 O11 4.50(19) . . . . ?
C1 C10 C11 C4 2.1(2) . . . . ?
C9 C10 C11 C4 -174.79(13) . . . . ?
C4 C11 O11 C12 -164.05(12) . . . . ?
C10 C11 O11 C12 16.63(17) . . . . ?
C11 O11 C12 C15 75.93(14) . . . . ?
C11 O11 C12 C13 -48.59(14) . . . . ?
C11 O11 C12 C5 -166.14(11) . . . . ?
O5 C5 C12 O11 48.16(14) . . . . ?
C6 C5 C12 O11 167.20(10) . . . . ?
O5 C5 C12 C15 164.97(11) . . . . ?
C6 C5 C12 C15 -75.99(14) . . . . ?
O5 C5 C12 C13 -69.13(14) . . . . ?
C6 C5 C12 C13 49.91(15) . . . . ?
O9 C9 C13 O13 -97.34(14) . . . . ?
C10 C9 C13 O13 78.39(14) . . . . ?
O9 C9 C13 C12 144.14(13) . . . . ?
C10 C9 C13 C12 -40.14(15) . . . . ?
O9 C9 C13 C8 18.64(18) . . . . ?
C10 C9 C13 C8 -165.63(11) . . . . ?
O11 C12 C13 O13 -54.31(14) . . . . ?
C15 C12 C13 O13 -175.73(10) . . . . ?
C5 C12 C13 O13 60.42(14) . . . . ?
O11 C12 C13 C9 58.82(13) . . . . ?
C15 C12 C13 C9 -62.60(14) . . . . ?
C5 C12 C13 C9 173.55(11) . . . . ?
O11 C12 C13 C8 -175.07(10) . . . . ?
C15 C12 C13 C8 63.51(14) . . . . ?
C5 C12 C13 C8 -60.34(14) . . . . ?
O8 C8 C13 O13 156.45(10) . . . . ?
C7 C8 C13 O13 -82.95(14) . . . . ?
O8 C8 C13 C9 43.16(16) . . . . ?
C7 C8 C13 C9 163.76(11) . . . . ?
O8 C8 C13 C12 -80.57(14) . . . . ?
C7 C8 C13 C12 40.03(15) . . . . ?
